data_2104873
loop_
_publ_author_name
'Weil, Matthias'
'St\"oger, Berthold'

_publ_section_title
;
 Crystal chemistry of transition metal diarsenates <i>M</i>~2~As~2~O~7~
 (<i>M</i> = Mn, Co, Ni, Zn): variants of the thortveitite structure
;
_journal_coeditor_code SN5100
_journal_issue 6
_journal_name_full 'Acta Crystallographica Section B'
_journal_page_first 603
_journal_page_last 614
_journal_paper_doi 10.1107/S0108768110040802
_journal_volume 66
_journal_year 2010
_chemical_formula_structural 'Ni2 As2 O7'
_chemical_formula_sum 'As2 Ni2 O7'
_chemical_formula_weight 379.2
_chemical_name_systematic ' Dinickel(II) diarsenate(V)'
_space_group_IT_number 1
_symmetry_cell_setting triclinic
_symmetry_space_group_name_Hall 'P 1'
_symmetry_space_group_name_H-M 'P 1'
_cell_angle_alpha 58.32(2)
_cell_angle_beta 148.78(2)
_cell_angle_gamma 127.30(2)
_cell_formula_units_Z 3
_cell_length_a 19.497(4)
_cell_length_b 5.2970(10)
_cell_length_c 8.868(2)
_cell_measurement_reflns_used 2877
_cell_measurement_temperature 295
_cell_measurement_theta_max 30.5024
_cell_measurement_theta_min 2.820
_cell_volume 377.6(3)
_computing_cell_refinement 'SAINT (Bruker, 2004)'
_computing_data_collection 'SMART (Bruker, 2004)'
_computing_data_reduction SAINT
_computing_molecular_graphics 'ATOMS (Dowty, 2006)'
_computing_publication_material 'Jana2006 (Petricek, Dusek & Palatinus, 2006)'
_computing_structure_refinement 'Jana2006 (Petricek, Dusek & Palatinus, 2006)'
_computing_structure_solution 'SHELXS (Sheldrick, 2008)'
_diffrn_ambient_temperature 295
_diffrn_measured_fraction_theta_full 0.99
_diffrn_measured_fraction_theta_max 0.99
_diffrn_measurement_device 'four-cycle diffractometer'
_diffrn_measurement_device_type 'Bruker SMART CCD'
_diffrn_measurement_method \w-scan
_diffrn_radiation_monochromator graphite
_diffrn_radiation_source 'X-ray tube'
_diffrn_radiation_type 'Mo K\a'
_diffrn_radiation_wavelength 0.71069
_diffrn_reflns_av_R_equivalents 0.067
_diffrn_reflns_av_sigmaI/netI 0.0268
_diffrn_reflns_limit_h_max 29
_diffrn_reflns_limit_h_min -29
_diffrn_reflns_limit_k_max 8
_diffrn_reflns_limit_k_min -8
_diffrn_reflns_limit_l_max 13
_diffrn_reflns_limit_l_min -13
_diffrn_reflns_number 13779
_diffrn_reflns_theta_full 32.54
_diffrn_reflns_theta_max 32.54
_diffrn_reflns_theta_min 2.16
_exptl_absorpt_coefficient_mu 20.508
_exptl_absorpt_correction_T_max 0.5542
_exptl_absorpt_correction_T_min 0.1087
_exptl_absorpt_correction_type numerical
_exptl_absorpt_process_details 'HABITUS (Herrendorf, 1997)'
_exptl_crystal_colour orange
_exptl_crystal_density_diffrn 5.0024
_exptl_crystal_description plate
_exptl_crystal_F_000 534
_exptl_crystal_size_max 0.230
_exptl_crystal_size_mid 0.180
_exptl_crystal_size_min 0.082
_refine_diff_density_max 1.40
_refine_diff_density_min -0.71
_refine_ls_abs_structure_details refine
_refine_ls_abs_structure_Flack 0.020(10)
_refine_ls_extinction_coef 970E1(11)
_refine_ls_extinction_method 'B-C type 1 Lorentzian isotropic (Becker & Coppens, 1974)'
_refine_ls_goodness_of_fit_ref 1.76
_refine_ls_number_constraints 3
_refine_ls_number_parameters 297
_refine_ls_number_reflns 5394
_refine_ls_number_restraints 0
_refine_ls_R_factor_all 0.0271
_refine_ls_R_factor_gt 0.0269
_refine_ls_shift/su_max 0.0096
_refine_ls_shift/su_mean 0.0009
_refine_ls_structure_factor_coef F
_refine_ls_weighting_details w=1/(\s^2^(F)+0.0001F^2^)
_refine_ls_weighting_scheme sigma
_refine_ls_wR_factor_gt 0.0316
_refine_ls_wR_factor_ref 0.0317
_reflns_number_gt 5331
_reflns_number_total 5394
_reflns_threshold_expression I>3\s(I)
_cod_data_source_file sn5100.cif
_cod_data_source_block alpha-Ni2As2O7
_cod_original_cell_volume 377.5(3)
_cod_database_code 2104873
_cod_database_fobs_code 2104873

loop_
_symmetry_equiv_pos_site_id
_symmetry_equiv_pos_as_xyz
1 x,y,z

loop_
_atom_site_type_symbol
_atom_site_label
_atom_site_fract_x
_atom_site_fract_y
_atom_site_fract_z
_atom_site_U_iso_or_equiv
_atom_site_adp_type
_atom_site_calc_flag
_atom_site_refinement_flags
_atom_site_occupancy
_atom_site_disorder_assembly
_atom_site_disorder_group
As Asa-1 0.54807 0.007024 0.399531 0.0033(4) Uani d . 1 . .
As Asa-2 0.87341(4) 0.97840(11) 0.43318(10) 0.0034(4) Uani d . 1 . .
As Asa-3 0.21129(4) 0.01567(11) 0.38482(10) 0.0034(4) Uani d . 1 . .
As Asb-1 0.11668(5) 0.03636(11) 0.56138(10) 0.0035(4) Uani d . 1 . .
As Asb-2 0.46283(5) 0.01797(11) 0.59537(9) 0.0031(4) Uani d . 1 . .
As Asb-3 0.78772(5) 0.94458(13) 0.62573(11) 0.0035(4) Uani d . 1 . .
Ni Nia-1 0.90034(5) 0.42113(13) 0.93690(13) 0.0047(6) Uani d . 1 . .
Ni Nia-2 0.22986(5) 0.38572(12) 0.97991(11) 0.0047(6) Uani d . 1 . .
Ni Nia-3 0.56287(6) 0.37955(13) 0.99322(12) 0.0048(6) Uani d . 1 . .
Ni Nib-1 0.77376(5) 0.64895(13) 0.01614(11) 0.0043(6) Uani d . 1 . .
Ni Nib-2 0.11473(6) 0.64033(13) 0.98747(13) 0.0052(6) Uani d . 1 . .
Ni Nib-3 0.43943(5) 0.64117(13) 0.98719(11) 0.0048(6) Uani d . 1 . .
O O1a-1 0.7173(3) 0.0194(6) 0.7007(5) 0.005(3) Uani d . 1 . .
O O1a-2 0.0431(3) 0.0021(6) 0.7230(5) 0.005(3) Uani d . 1 . .
O O1a-3 0.3735(3) 0.0129(6) 0.7265(5) 0.006(3) Uani d . 1 . .
O O1b-1 0.9536(3) 0.0562(6) 0.2529(5) 0.007(3) Uani d . 1 . .
O O1b-2 0.3010(3) 0.0150(6) 0.2508(5) 0.007(3) Uani d . 1 . .
O O1b-3 0.6351(3) 0.9876(6) 0.2705(5) 0.005(3) Uani d . 1 . .
O O2-1 0.5444(3) 0.0119(8) 0.5822(6) 0.016(4) Uani d . 1 . .
O O2-2 0.8394(3) 0.7920(6) 0.6049(5) 0.006(3) Uani d . 1 . .
O O2-3 0.1330(3) 0.0239(8) 0.4026(6) 0.019(4) Uani d . 1 . .
O O3a-1 0.8576(3) 0.3220(7) 0.3101(6) 0.014(4) Uani d . 1 . .
O O3a-2 0.2165(3) 0.3519(6) 0.2033(5) 0.006(3) Uani d . 1 . .
O O3a-3 0.5356(3) 0.3355(6) 0.2010(6) 0.008(3) Uani d . 1 . .
O O3b-1 0.8004(3) 0.6258(6) 0.8445(5) 0.006(3) Uani d . 1 . .
O O3b-2 0.1398(3) 0.7093(6) 0.7724(6) 0.008(3) Uani d . 1 . .
O O3b-3 0.4591(3) 0.6790(6) 0.7741(6) 0.007(3) Uani d . 1 . .
O O3c-1 0.7530(3) 0.7022(7) 0.1893(6) 0.007(3) Uani d . 1 . .
O O3c-2 0.1061(3) 0.6858(6) 0.2045(6) 0.007(3) Uani d . 1 . .
O O3c-3 0.4310(3) 0.6776(6) 0.2101(6) 0.008(3) Uani d . 1 . .
O O3d-1 0.9205(3) 0.2907(6) 0.7978(6) 0.007(3) Uani d . 1 . .
O O3d-2 0.2397(3) 0.3629(6) 0.7626(6) 0.007(3) Uani d . 1 . .
O O3d-3 0.5669(3) 0.3525(6) 0.7704(6) 0.008(3) Uani d . 1 . .

loop_
_atom_site_aniso_label
_atom_site_aniso_U_11
_atom_site_aniso_U_22
_atom_site_aniso_U_33
_atom_site_aniso_U_12
_atom_site_aniso_U_13
_atom_site_aniso_U_23
_atom_site_aniso_type_symbol
Asa-1 0.00297(14) 0.00395(16) 0.00315(15) 0.00153(12) 0.00251(13) 0.00044(12) As
Asa-2 0.00293(13) 0.00387(15) 0.00303(14) 0.00147(11) 0.00226(13) 0.00009(11) As
Asa-3 0.00323(13) 0.00435(16) 0.00296(14) 0.00176(11) 0.00250(13) 0.00045(11) As
Asb-1 0.00265(14) 0.00406(16) 0.00274(15) 0.00134(11) 0.00201(13) 0.00018(11) As
Asb-2 0.00299(14) 0.00390(16) 0.00298(14) 0.00134(12) 0.00250(13) 0.00019(11) As
Asb-3 0.00310(13) 0.00359(15) 0.00306(14) 0.00141(11) 0.00241(13) 0.00046(11) As
Nia-1 0.00500(18) 0.00476(19) 0.00568(18) 0.00156(15) 0.00448(16) -0.000110(10) Ni
Nia-2 0.00468(18) 0.0044(2) 0.0051(2) 0.00178(16) 0.00401(17) 0.00045(15) Ni
Nia-3 0.00443(19) 0.0048(2) 0.0056(2) 0.00128(15) 0.00415(18) -0.00021(15) Ni
Nib-1 0.00476(19) 0.0051(2) 0.0048(2) 0.00195(15) 0.00411(18) 0.00034(15) Ni
Nib-2 0.00464(18) 0.0047(2) 0.00548(19) 0.00216(15) 0.00394(17) 0.00064(15) Ni
Nib-3 0.00422(18) 0.0049(2) 0.00498(19) 0.00187(15) 0.00366(17) 0.00044(15) Ni
O1a-1 0.0024(9) 0.0049(11) 0.0026(10) 0.0006(8) 0.0013(9) -0.0009(8) O
O1a-2 0.0031(10) 0.0068(11) 0.0033(10) 0.0025(8) 0.0019(9) 0.0001(8) O
O1a-3 0.0026(10) 0.0059(11) 0.0022(10) 0.0011(8) 0.0008(9) -0.0009(8) O
O1b-1 0.0046(10) 0.0071(11) 0.0064(10) 0.0031(8) 0.0039(9) 0.0010(8) O
O1b-2 0.0033(10) 0.0046(11) 0.0040(10) 0.0023(8) 0.0015(9) 0.0006(8) O
O1b-3 0.0052(10) 0.0057(11) 0.0033(10) 0.0047(8) 0.0027(9) 0.0022(8) O
O2-1 0.0173(13) 0.0290(16) 0.0161(13) 0.0102(12) 0.0143(12) -0.0007(12) O
O2-2 0.0103(10) 0.0074(11) 0.0087(10) 0.0049(9) 0.0087(9) 0.0025(8) O
O2-3 0.0191(14) 0.038(2) 0.0153(13) 0.0168(14) 0.0140(12) 0.0025(13) O
O3a-1 0.0188(13) 0.0098(12) 0.0142(13) 0.0109(10) 0.0129(12) 0.0064(9) O
O3a-2 0.0110(11) 0.0052(11) 0.0083(11) 0.0053(9) 0.0087(10) 0.0034(8) O
O3a-3 0.0123(11) 0.0046(11) 0.0100(11) 0.0042(9) 0.0101(10) 0.0031(8) O
O3b-1 0.0119(11) 0.0058(11) 0.0095(11) 0.0054(9) 0.0100(10) 0.0038(8) O
O3b-2 0.0125(11) 0.0069(11) 0.0101(11) 0.0079(9) 0.0100(10) 0.0057(9) O
O3b-3 0.0113(11) 0.0044(11) 0.0104(12) 0.0051(9) 0.0101(11) 0.0050(9) O
O3c-1 0.0042(10) 0.0090(12) 0.0075(11) -0.0018(9) 0.0045(10) -0.0053(9) O
O3c-2 0.0051(10) 0.0055(11) 0.0080(11) -0.0014(9) 0.0053(10) -0.0030(8) O
O3c-3 0.0054(10) 0.0055(11) 0.0079(11) -0.0019(9) 0.0049(10) -0.0040(9) O
O3d-1 0.0066(10) 0.0057(11) 0.0109(11) -0.0022(8) 0.0078(10) -0.0041(8) O
O3d-2 0.0048(10) 0.0062(11) 0.0076(11) -0.0014(9) 0.0047(9) -0.0037(9) O
O3d-3 0.0062(10) 0.0090(12) 0.0083(11) 0.0007(9) 0.0056(10) -0.0033(9) O

loop_
_atom_type_symbol
_atom_type_scat_dispersion_real
_atom_type_scat_dispersion_imag
_atom_type_scat_source
Ni 0.339 1.112 'International Tables Vol C tables 4.2.6.8 and 6.1.1.1'
As 0.050 2.006 'International Tables Vol C tables 4.2.6.8 and 6.1.1.1'
O 0.011 0.006 'International Tables Vol C tables 4.2.6.8 and 6.1.1.1'

loop_
_geom_angle_atom_site_label_1
_geom_angle_atom_site_label_2
_geom_angle_atom_site_label_3
_geom_angle_site_symmetry_1
_geom_angle_site_symmetry_2
_geom_angle_site_symmetry_3
_geom_angle
_geom_angle_publ_flag
O1a-1 Asa-1 O2-1 . . . 95.4(2) ?
O1a-1 Asa-1 O3a-3 . . . 109.89(16) ?
O1a-1 Asa-1 O3c-3 . . 1_545 113.0(2) ?
O2-1 Asa-1 O3a-3 . . . 111.4(3) ?
O2-1 Asa-1 O3c-3 . . 1_545 112.8(3) ?
O3a-3 Asa-1 O3c-3 . . 1_545 113.08(17) ?
O1a-2 Asa-2 O2-2 1_665 . . 98.9(2) ?
O1a-2 Asa-2 O3a-1 1_665 . 1_565 113.06(15) ?
O1a-2 Asa-2 O3c-1 1_665 . . 115.9(3) ?
O2-2 Asa-2 O3a-1 . . 1_565 108.5(3) ?
O2-2 Asa-2 O3c-1 . . . 99.8(2) ?
O3a-1 Asa-2 O3c-1 1_565 . . 117.54(15) ?
O1a-3 Asa-3 O2-3 . . . 107.5(3) ?
O1a-3 Asa-3 O3a-2 . . . 112.09(14) ?
O1a-3 Asa-3 O3c-2 . . 1_545 113.22(18) ?
O2-3 Asa-3 O3a-2 . . . 104.1(3) ?
O2-3 Asa-3 O3c-2 . . 1_545 105.4(2) ?
O3a-2 Asa-3 O3c-2 . . 1_545 113.7(2) ?
O1b-1 Asb-1 O2-3 1_455 . . 97.6(2) ?
O1b-1 Asb-1 O3b-2 1_455 . 1_545 118.99(17) ?
O1b-1 Asb-1 O3d-2 1_455 . . 112.2(2) ?
O2-3 Asb-1 O3b-2 . . 1_545 105.6(3) ?
O2-3 Asb-1 O3d-2 . . . 111.0(3) ?
O3b-2 Asb-1 O3d-2 1_545 . . 110.41(15) ?
O1b-2 Asb-2 O2-1 . . . 106.5(3) ?
O1b-2 Asb-2 O3b-3 . . 1_545 112.41(13) ?
O1b-2 Asb-2 O3d-3 . . . 113.79(18) ?
O2-1 Asb-2 O3b-3 . . 1_545 102.0(3) ?
O2-1 Asb-2 O3d-3 . . . 104.6(3) ?
O3b-3 Asb-2 O3d-3 1_545 . . 116.0(2) ?
O1a-1 Asb-3 O1b-3 1_565 . . 83.9(2) ?
O1a-1 Asb-3 O2-2 1_565 . . 165.92(12) ?
O1a-1 Asb-3 O3b-1 1_565 . . 78.4(2) ?
O1a-1 Asb-3 O3d-1 1_565 . 1_565 84.4(3) ?
O1b-3 Asb-3 O2-2 . . . 102.2(2) ?
O1b-3 Asb-3 O3b-1 . . . 125.57(14) ?
O1b-3 Asb-3 O3d-1 . . 1_565 113.57(12) ?
O2-2 Asb-3 O3b-1 . . . 87.8(3) ?
O2-2 Asb-3 O3d-1 . . 1_565 104.3(2) ?
O3b-1 Asb-3 O3d-1 . . 1_565 115.25(15) ?
O1a-1 Nia-1 O1b-1 . . 1_556 75.42(9) ?
O1a-1 Nia-1 O2-2 . . . 103.32(9) ?
O1a-1 Nia-1 O3b-1 . . . 90.96(18) ?
O1a-1 Nia-1 O3c-2 . . 1_656 155.4(2) ?
O1a-1 Nia-1 O3d-1 . . . 80.0(2) ?
O1b-1 Nia-1 O2-2 1_556 . . 178.29(18) ?
O1b-1 Nia-1 O3b-1 1_556 . . 110.3(2) ?
O1b-1 Nia-1 O3c-2 1_556 . 1_656 91.94(11) ?
O1b-1 Nia-1 O3d-1 1_556 . . 95.7(2) ?
O2-2 Nia-1 O3b-1 . . . 68.5(2) ?
O2-2 Nia-1 O3c-2 . . 1_656 89.65(11) ?
O2-2 Nia-1 O3d-1 . . . 85.18(19) ?
O3b-1 Nia-1 O3c-2 . . 1_656 113.36(18) ?
O3b-1 Nia-1 O3d-1 . . . 149.45(12) ?
O3c-2 Nia-1 O3d-1 1_656 . . 80.4(2) ?
O1a-2 Nia-2 O1b-2 . . 1_556 78.98(10) ?
O1a-2 Nia-2 O3a-2 . . 1_556 92.0(2) ?
O1a-2 Nia-2 O3b-2 . . . 96.95(14) ?
O1a-2 Nia-2 O3c-3 . . 1_556 155.4(3) ?
O1a-2 Nia-2 O3d-2 . . . 83.8(2) ?
O1b-2 Nia-2 O3a-2 1_556 . 1_556 83.3(2) ?
O1b-2 Nia-2 O3b-2 1_556 . . 158.0(3) ?
O1b-2 Nia-2 O3c-3 1_556 . 1_556 89.44(12) ?
O1b-2 Nia-2 O3d-2 1_556 . . 90.9(2) ?
O3a-2 Nia-2 O3b-2 1_556 . . 75.2(2) ?
O3a-2 Nia-2 O3c-3 1_556 . 1_556 108.2(2) ?
O3a-2 Nia-2 O3d-2 1_556 . . 173.44(11) ?
O3b-2 Nia-2 O3c-3 . . 1_556 101.52(15) ?
O3b-2 Nia-2 O3d-2 . . . 110.25(19) ?
O3c-3 Nia-2 O3d-2 1_556 . . 74.6(2) ?
O1a-3 Nia-3 O1b-3 . . 1_546 80.68(9) ?
O1a-3 Nia-3 O3a-3 . . 1_556 89.2(2) ?
O1a-3 Nia-3 O3b-3 . . . 90.85(14) ?
O1a-3 Nia-3 O3c-1 . . 1_556 157.7(3) ?
O1a-3 Nia-3 O3d-3 . . . 82.8(2) ?
O1b-3 Nia-3 O3a-3 1_546 . 1_556 85.3(2) ?
O1b-3 Nia-3 O3b-3 1_546 . . 155.7(3) ?
O1b-3 Nia-3 O3c-1 1_546 . 1_556 95.61(13) ?
O1b-3 Nia-3 O3d-3 1_546 . . 90.6(2) ?
O3a-3 Nia-3 O3b-3 1_556 . . 71.7(2) ?
O3a-3 Nia-3 O3c-1 1_556 . 1_556 112.5(2) ?
O3a-3 Nia-3 O3d-3 1_556 . . 171.48(9) ?
O3b-3 Nia-3 O3c-1 . . 1_556 100.43(15) ?
O3b-3 Nia-3 O3d-3 . . . 111.06(19) ?
O3c-1 Nia-3 O3d-3 1_556 . . 75.3(2) ?
O1a-1 Nib-1 O1b-1 1_564 . 1_565 75.17(9) ?
O1a-1 Nib-1 O3a-1 1_564 . . 163.8(3) ?
O1a-1 Nib-1 O3b-1 1_564 . 1_554 74.4(2) ?
O1a-1 Nib-1 O3c-1 1_564 . . 103.0(2) ?
O1a-1 Nib-1 O3d-3 1_564 . 1_554 95.68(11) ?
O1b-1 Nib-1 O3a-1 1_565 . . 99.78(9) ?
O1b-1 Nib-1 O3b-1 1_565 . 1_554 93.8(2) ?
O1b-1 Nib-1 O3c-1 1_565 . . 83.1(2) ?
O1b-1 Nib-1 O3d-3 1_565 . 1_554 154.0(3) ?
O3a-1 Nib-1 O3b-1 . . 1_554 90.8(2) ?
O3a-1 Nib-1 O3c-1 . . . 91.5(2) ?
O3a-1 Nib-1 O3d-3 . . 1_554 95.04(13) ?
O3b-1 Nib-1 O3c-1 1_554 . . 176.47(10) ?
O3b-1 Nib-1 O3d-3 1_554 . 1_554 107.3(2) ?
O3c-1 Nib-1 O3d-3 . . 1_554 75.2(2) ?
O1a-2 Nib-2 O1b-2 1_565 . 1_566 80.29(10) ?
O1a-2 Nib-2 O3a-2 1_565 . 1_556 156.7(3) ?
O1a-2 Nib-2 O3b-2 1_565 . . 82.5(2) ?
O1a-2 Nib-2 O3c-2 1_565 . 1_556 87.6(2) ?
O1a-2 Nib-2 O3d-1 1_565 . 1_455 96.76(13) ?
O1b-2 Nib-2 O3a-2 1_566 . 1_556 92.32(14) ?
O1b-2 Nib-2 O3b-2 1_566 . . 89.2(2) ?
O1b-2 Nib-2 O3c-2 1_566 . 1_556 81.2(2) ?
O1b-2 Nib-2 O3d-1 1_566 . 1_455 155.9(3) ?
O3a-2 Nib-2 O3b-2 1_556 . . 75.2(2) ?
O3a-2 Nib-2 O3c-2 1_556 . 1_556 113.28(19) ?
O3a-2 Nib-2 O3d-1 1_556 . 1_455 98.68(14) ?
O3b-2 Nib-2 O3c-2 . . 1_556 167.28(11) ?
O3b-2 Nib-2 O3d-1 . . 1_455 114.23(18) ?
O3c-2 Nib-2 O3d-1 1_556 . 1_455 74.81(19) ?
O1a-3 Nib-3 O1b-3 1_565 . 1_556 83.72(9) ?
O1a-3 Nib-3 O3a-3 1_565 . 1_556 156.9(3) ?
O1a-3 Nib-3 O3b-3 1_565 . . 84.0(2) ?
O1a-3 Nib-3 O3c-3 1_565 . 1_556 89.7(2) ?
O1a-3 Nib-3 O3d-2 1_565 . . 89.32(13) ?
O1b-3 Nib-3 O3a-3 1_556 . 1_556 88.89(14) ?
O1b-3 Nib-3 O3b-3 1_556 . . 90.3(2) ?
O1b-3 Nib-3 O3c-3 1_556 . 1_556 83.8(2) ?
O1b-3 Nib-3 O3d-2 1_556 . . 156.2(3) ?
O3a-3 Nib-3 O3b-3 1_556 . . 74.1(2) ?
O3a-3 Nib-3 O3c-3 1_556 . 1_556 111.36(19) ?
O3a-3 Nib-3 O3d-2 1_556 . . 105.48(14) ?
O3b-3 Nib-3 O3c-3 . . 1_556 171.75(10) ?
O3b-3 Nib-3 O3d-2 . . . 111.62(19) ?
O3c-3 Nib-3 O3d-2 1_556 . . 73.4(2) ?
Asa-1 O1a-1 Asb-3 . . 1_545 115.5(2) ?
Asa-1 O1a-1 Nia-1 . . . 126.60(19) ?
Asa-1 O1a-1 Nib-1 . . 1_546 119.9(2) ?
Asb-3 O1a-1 Nia-1 1_545 . . 88.3(2) ?
Asb-3 O1a-1 Nib-1 1_545 . 1_546 92.81(19) ?
Nia-1 O1a-1 Nib-1 . . 1_546 104.53(9) ?
Asa-2 O1a-2 Nia-2 1_445 . . 130.0(2) ?
Asa-2 O1a-2 Nib-2 1_445 . 1_545 126.16(15) ?
Nia-2 O1a-2 Nib-2 . . 1_545 100.67(10) ?
Asa-3 O1a-3 Nia-3 . . . 130.65(15) ?
Asa-3 O1a-3 Nib-3 . . 1_545 129.49(13) ?
Nia-3 O1a-3 Nib-3 . . 1_545 99.81(9) ?
Asb-1 O1b-1 Nia-1 1_655 . 1_554 124.0(2) ?
Asb-1 O1b-1 Nib-1 1_655 . 1_545 120.90(18) ?
Nia-1 O1b-1 Nib-1 1_554 . 1_545 104.77(9) ?
Asb-2 O1b-2 Nia-2 . . 1_554 129.75(13) ?
Asb-2 O1b-2 Nib-2 . . 1_544 130.10(15) ?
Nia-2 O1b-2 Nib-2 1_554 . 1_544 100.04(9) ?
Asb-3 O1b-3 Nia-3 . . 1_564 135.03(15) ?
Asb-3 O1b-3 Nib-3 . . 1_554 127.88(14) ?
Nia-3 O1b-3 Nib-3 1_564 . 1_554 95.79(9) ?
Asa-1 O2-1 Asb-2 . . . 152.34(14) ?
Asa-2 O2-2 Asb-3 . . . 126.09(16) ?
Asa-2 O2-2 Nia-1 . . . 132.6(3) ?
Asb-3 O2-2 Nia-1 . . . 99.2(3) ?
Asa-3 O2-3 Asb-1 . . . 157.73(15) ?
Asa-2 O3a-1 Nib-1 1_545 . . 157.1(2) ?
Asa-3 O3a-2 Nia-2 . . 1_554 119.8(3) ?
Asa-3 O3a-2 Nib-2 . . 1_554 126.3(4) ?
Nia-2 O3a-2 Nib-2 1_554 . 1_554 106.13(15) ?
Asa-1 O3a-3 Nia-3 . . 1_554 114.6(3) ?
Asa-1 O3a-3 Nib-3 . . 1_554 135.1(4) ?
Nia-3 O3a-3 Nib-3 1_554 . 1_554 106.66(16) ?
Asb-3 O3b-1 Nia-1 . . . 103.0(3) ?
Asb-3 O3b-1 Nib-1 . . 1_556 113.2(3) ?
Nia-1 O3b-1 Nib-1 . . 1_556 140.30(14) ?
Asb-1 O3b-2 Nia-2 1_565 . . 140.1(4) ?
Asb-1 O3b-2 Nib-2 1_565 . . 114.9(3) ?
Nia-2 O3b-2 Nib-2 . . . 103.12(15) ?
Asb-2 O3b-3 Nia-3 1_565 . . 128.1(4) ?
Asb-2 O3b-3 Nib-3 1_565 . . 117.6(3) ?
Nia-3 O3b-3 Nib-3 . . . 107.41(16) ?
Asa-2 O3c-1 Nia-3 . . 1_554 129.9(4) ?
Asa-2 O3c-1 Nib-1 . . . 123.5(3) ?
Nia-3 O3c-1 Nib-1 1_554 . . 106.58(19) ?
Asa-3 O3c-2 Nia-1 1_565 . 1_454 130.3(4) ?
Asa-3 O3c-2 Nib-2 1_565 . 1_554 120.1(3) ?
Nia-1 O3c-2 Nib-2 1_454 . 1_554 99.75(18) ?
Asa-1 O3c-3 Nia-2 1_565 . 1_554 134.8(4) ?
Asa-1 O3c-3 Nib-3 1_565 . 1_554 114.7(3) ?
Nia-2 O3c-3 Nib-3 1_554 . 1_554 104.54(18) ?
Asb-3 O3d-1 Nia-1 1_545 . . 107.0(3) ?
Asb-3 O3d-1 Nib-2 1_545 . 1_655 150.4(4) ?
Nia-1 O3d-1 Nib-2 . . 1_655 101.95(17) ?
Asb-1 O3d-2 Nia-2 . . . 113.0(3) ?
Asb-1 O3d-2 Nib-3 . . . 134.0(4) ?
Nia-2 O3d-2 Nib-3 . . . 107.37(17) ?
Asb-2 O3d-3 Nia-3 . . . 118.6(3) ?
Asb-2 O3d-3 Nib-1 . . 1_556 130.1(4) ?
Nia-3 O3d-3 Nib-1 . . 1_556 102.21(17) ?

loop_
_geom_bond_atom_site_label_1
_geom_bond_atom_site_label_2
_geom_bond_site_symmetry_1
_geom_bond_site_symmetry_2
_geom_bond_distance
_geom_bond_publ_flag
Asa-1 O1a-1 . . 1.695(3) ?
Asa-1 O2-1 . . 1.694(8) ?
Asa-1 O3a-3 . . 1.658(3) ?
Asa-1 O3c-3 . 1_545 1.665(3) ?
Asa-2 O1a-2 . 1_665 1.690(3) ?
Asa-2 O2-2 . . 1.757(6) ?
Asa-2 O3a-1 . 1_565 1.618(4) ?
Asa-2 O3c-1 . . 1.675(4) ?
Asa-3 O1a-3 . . 1.674(2) ?
Asa-3 O2-3 . . 1.690(8) ?
Asa-3 O3a-2 . . 1.680(3) ?
Asa-3 O3c-2 . 1_545 1.673(4) ?
Asb-1 O1b-1 . 1_455 1.682(3) ?
Asb-1 O2-3 . . 1.726(8) ?
Asb-1 O3b-2 . 1_545 1.675(3) ?
Asb-1 O3d-2 . . 1.680(3) ?
Asb-2 O1b-2 . . 1.671(2) ?
Asb-2 O2-1 . . 1.712(8) ?
Asb-2 O3b-3 . 1_545 1.671(3) ?
Asb-2 O3d-3 . . 1.677(4) ?
Asb-3 O1a-1 . 1_565 2.231(7) ?
Asb-3 O1b-3 . . 1.692(2) ?
Asb-3 O2-2 . . 1.779(7) ?
Asb-3 O3b-1 . . 1.709(3) ?
Asb-3 O3d-1 . 1_565 1.680(2) ?
Nia-1 O1a-1 . . 2.084(2) ?
Nia-1 O1b-1 . 1_556 2.105(3) ?
Nia-1 O2-2 . . 2.170(3) ?
Nia-1 O3b-1 . . 2.131(6) ?
Nia-1 O3c-2 . 1_656 2.021(3) ?
Nia-1 O3d-1 . . 2.051(7) ?
Nia-2 O1a-2 . . 2.070(2) ?
Nia-2 O1b-2 . 1_556 2.049(3) ?
Nia-2 O3a-2 . 1_556 2.116(7) ?
Nia-2 O3b-2 . . 2.053(5) ?
Nia-2 O3c-3 . 1_556 2.052(4) ?
Nia-2 O3d-2 . . 2.162(7) ?
Nia-3 O1a-3 . . 2.048(2) ?
Nia-3 O1b-3 . 1_546 2.144(3) ?
Nia-3 O3a-3 . 1_556 2.192(7) ?
Nia-3 O3b-3 . . 2.076(5) ?
Nia-3 O3c-1 . 1_556 2.026(3) ?
Nia-3 O3d-3 . . 2.122(7) ?
Nib-1 O1a-1 . 1_564 2.115(3) ?
Nib-1 O1b-1 . 1_565 2.087(2) ?
Nib-1 O3a-1 . . 1.967(3) ?
Nib-1 O3b-1 . 1_554 2.056(7) ?
Nib-1 O3c-1 . . 2.064(7) ?
Nib-1 O3d-3 . 1_554 2.090(3) ?
Nib-2 O1a-2 . 1_565 2.011(3) ?
Nib-2 O1b-2 . 1_566 2.051(2) ?
Nib-2 O3a-2 . 1_556 2.010(5) ?
Nib-2 O3b-2 . . 2.158(7) ?
Nib-2 O3c-2 . 1_556 2.210(7) ?
Nib-2 O3d-1 . 1_455 2.116(3) ?
Nib-3 O1a-3 . 1_565 2.019(3) ?
Nib-3 O1b-3 . 1_556 2.049(2) ?
Nib-3 O3a-3 . 1_556 2.026(5) ?
Nib-3 O3b-3 . . 2.124(7) ?
Nib-3 O3c-3 . 1_556 2.228(7) ?
Nib-3 O3d-2 . . 2.041(4) ?
